data_2222815
loop_
_publ_author_name
'Gong, Yun'
'Zhou, Yuchao'
'Li, Jinghua'
'Wu, Xiaoxia'
'Qin, Jianbo'

_publ_section_title
;Di-\m-sulfato-\k^4^<i>O</i>:<i>O</i>'-bis[diaqua(1<i>H</i>-imidazo[4,5-<i>f</i>][1,10]phenanthroline-\k^2^<i>N</i>^7^,<i>N</i>^9^)cobalt(II)]
 dihydrate
;
_journal_coeditor_code NG2604
_journal_issue 8
_journal_name_full 'Acta Crystallographica Section E'
_journal_page_first m844
_journal_page_last m845
_journal_paper_doi 10.1107/S1600536809024295
_journal_volume 65
_journal_year 2009
_chemical_formula_iupac '[Co2 (S O4)2 (C13 H8 N4)2 (H2 O)4], 2H2 O'
_chemical_formula_moiety 'C26 H24 Co2 N8 O12 S2, 2H2 O'
_chemical_formula_sum 'C26 H28 Co2 N8 O14 S2'
_chemical_formula_weight 858.54
_chemical_name_systematic
;
Di-\m-sulfato-\k^4^<i>O</i>:<i>O</i>'-bis[diaqua(imidazo[4,5-
<i>f</i>][1,10]phenanthroline-\k^2^<i>N</i>^7^,<i>N</i>^9^)cobalt(II)]
dihydrate
;
_space_group_IT_number 14
_symmetry_cell_setting monoclinic
_symmetry_space_group_name_Hall '-P 2ybc'
_symmetry_space_group_name_H-M 'P 1 21/c 1'
_atom_sites_solution_hydrogens geom
_atom_sites_solution_primary direct
_atom_sites_solution_secondary difmap
_audit_creation_method SHELXL-97
_cell_angle_alpha 90.00
_cell_angle_beta 99.1040(10)
_cell_angle_gamma 90.00
_cell_formula_units_Z 2
_cell_length_a 10.3160(13)
_cell_length_b 9.0716(10)
_cell_length_c 16.8549(17)
_cell_measurement_reflns_used 7558
_cell_measurement_temperature 298(2)
_cell_measurement_theta_max 25.02
_cell_measurement_theta_min 2.00
_cell_volume 1557.5(3)
_computing_cell_refinement 'SAINT (Siemens, 1996)'
_computing_data_collection 'SMART (Siemens, 1996)'
_computing_data_reduction 'SAINT (Siemens, 1996)'
_computing_molecular_graphics 'SHELXTL (Sheldrick, 2008)'
_computing_publication_material 'SHELXTL (Sheldrick, 2008)'
_computing_structure_refinement 'SHELXL97 (Sheldrick, 2008)'
_computing_structure_solution 'SHELXS97 (Sheldrick, 2008)'
_diffrn_ambient_temperature 298(2)
_diffrn_measured_fraction_theta_full 0.997
_diffrn_measured_fraction_theta_max 0.997
_diffrn_measurement_device_type 'Siemens SMART CCD area-detector'
_diffrn_measurement_method '\f and \w'
_diffrn_radiation_monochromator graphite
_diffrn_radiation_source 'fine-focus sealed tube'
_diffrn_radiation_type MoK\a
_diffrn_radiation_wavelength 0.71073
_diffrn_reflns_av_R_equivalents 0.0203
_diffrn_reflns_av_sigmaI/netI 0.0233
_diffrn_reflns_limit_h_max 8
_diffrn_reflns_limit_h_min -12
_diffrn_reflns_limit_k_max 10
_diffrn_reflns_limit_k_min -10
_diffrn_reflns_limit_l_max 20
_diffrn_reflns_limit_l_min -19
_diffrn_reflns_number 7558
_diffrn_reflns_theta_full 25.02
_diffrn_reflns_theta_max 25.02
_diffrn_reflns_theta_min 2.00
_exptl_absorpt_coefficient_mu 1.286
_exptl_absorpt_correction_T_max 0.754
_exptl_absorpt_correction_T_min 0.581
_exptl_absorpt_correction_type multi-scan
_exptl_absorpt_process_details '(SADABS; Sheldrick, 1996)'
_exptl_crystal_colour brown
_exptl_crystal_density_diffrn 1.831
_exptl_crystal_density_method 'not measured'
_exptl_crystal_description block
_exptl_crystal_F_000 876
_exptl_crystal_size_max 0.43
_exptl_crystal_size_mid 0.36
_exptl_crystal_size_min 0.22
_refine_diff_density_max 0.628
_refine_diff_density_min -0.361
_refine_ls_extinction_method none
_refine_ls_goodness_of_fit_ref 1.070
_refine_ls_hydrogen_treatment constr
_refine_ls_matrix_type full
_refine_ls_number_parameters 235
_refine_ls_number_reflns 2742
_refine_ls_number_restraints 0
_refine_ls_restrained_S_all 1.070
_refine_ls_R_factor_all 0.0362
_refine_ls_R_factor_gt 0.0272
_refine_ls_shift/su_max 0.000
_refine_ls_shift/su_mean 0.000
_refine_ls_structure_factor_coef Fsqd
_refine_ls_weighting_details 'calc w=1/[\s^2^(Fo^2^)+(0.0289P)^2^+1.5148P] where P=(Fo^2^+2Fc^2^)/3'
_refine_ls_weighting_scheme calc
_refine_ls_wR_factor_gt 0.0665
_refine_ls_wR_factor_ref 0.0726
_reflns_number_gt 2329
_reflns_number_total 2742
_reflns_threshold_expression I>2\s(I)
_cod_data_source_file ng2604.cif
_cod_data_source_block I
_cod_depositor_comments
;
The following automatic conversions were performed:
'_symmetry_cell_setting' value 'Monoclinic' changed to 'monoclinic'
according to '/home/saulius/struct/CIF-dictionaries/cif_core.dic'
dictionary named 'cif_core.dic' version 2.4.1 from 2010-06-29.

Automatic conversion script
Id: cif_fix_enum 1527 2010-12-29 10:47:43Z saulius 

The following automatic conversions were performed:

'_symmetry_cell_setting' value 'Monoclinic' changed to 'monoclinic'
according to /home/saulius/struct/CIF-dictionaries/cif_core.dic
dictionary named 'cif_core.dic' version 2.4.1 from 2010-06-29.

Automatic conversion script
Id: cif_fix_values 1715 2011-07-08 13:25:40Z adriana 
;
_cod_original_sg_symbol_H-M 'P 21/c'
_cod_database_code 2222815
_cod_database_fobs_code 2222815

loop_
_symmetry_equiv_pos_as_xyz
'x, y, z'
'-x, y+1/2, -z+1/2'
'-x, -y, -z'
'x, -y-1/2, z-1/2'

loop_
_atom_site_type_symbol
_atom_site_label
_atom_site_fract_x
_atom_site_fract_y
_atom_site_fract_z
_atom_site_U_iso_or_equiv
_atom_site_adp_type
_atom_site_calc_flag
_atom_site_refinement_flags
_atom_site_occupancy
_atom_site_disorder_assembly
_atom_site_disorder_group
Co Co1 0.68903(3) 0.31926(4) 0.04124(2) 0.02494(12) Uani d . 1 . .
N N1 0.8745(2) 0.3237(2) 0.11677(12) 0.0266(5) Uani d . 1 . .
N N2 0.75649(19) 0.0980(2) 0.03284(12) 0.0254(5) Uani d . 1 . .
N N3 1.2464(2) -0.0127(2) 0.20274(13) 0.0326(5) Uani d . 1 . .
H H3 1.3069 0.0380 0.2315 0.039 Uiso calc R 1 . .
N N4 1.1436(2) -0.2056(2) 0.13930(13) 0.0339(5) Uani d . 1 . .
O O1 0.53904(16) 0.29041(18) -0.05637(10) 0.0302(4) Uani d . 1 . .
O O2 0.63548(17) 0.53058(18) 0.07489(11) 0.0339(4) Uani d . 1 . .
O O3 0.56078(16) 0.51259(19) -0.13340(10) 0.0307(4) Uani d . 1 . .
O O4 0.40919(19) 0.3224(2) -0.18590(11) 0.0399(5) Uani d . 1 . .
O O5 0.79510(17) 0.4343(2) -0.03947(10) 0.0323(4) Uani d . 1 . .
H H5A 0.7307 0.4726 -0.0703 0.039 Uiso d R 1 . .
H H5B 0.8276 0.3690 -0.0667 0.039 Uiso d R 1 . .
O O6 0.5767(2) 0.2368(2) 0.12221(12) 0.0472(5) Uani d . 1 . .
H H6A 0.5151 0.2917 0.1330 0.057 Uiso d R 1 . .
H H6B 0.5745 0.1555 0.1470 0.057 Uiso d R 1 . .
O O7 0.5866(3) 0.9854(2) 0.20115(13) 0.0658(7) Uani d . 1 . .
H H7A 0.5836 0.8952 0.1873 0.079 Uiso d R 1 . .
H H7B 0.5822 0.9896 0.2510 0.079 Uiso d R 1 . .
S S1 0.46794(6) 0.39915(6) -0.11220(4) 0.02442(15) Uani d . 1 . .
C C1 0.9322(3) 0.4409(3) 0.15383(16) 0.0312(6) Uani d . 1 . .
H H1 0.8867 0.5298 0.1501 0.037 Uiso calc R 1 . .
C C2 1.0586(3) 0.4365(3) 0.19832(16) 0.0335(6) Uani d . 1 . .
H H2 1.0963 0.5212 0.2232 0.040 Uiso calc R 1 . .
C C3 1.1263(3) 0.3062(3) 0.20491(16) 0.0322(6) Uani d . 1 . .
H H3A 1.2097 0.3008 0.2352 0.039 Uiso calc R 1 . .
C C4 1.0685(2) 0.1811(3) 0.16548(14) 0.0255(5) Uani d . 1 . .
C C5 0.9415(2) 0.1946(3) 0.12104(14) 0.0239(5) Uani d . 1 . .
C C6 0.8762(2) 0.0708(3) 0.07713(14) 0.0231(5) Uani d . 1 . .
C C7 0.9348(2) -0.0701(3) 0.08041(14) 0.0247(5) Uani d . 1 . .
C C8 0.8635(3) -0.1852(3) 0.03828(16) 0.0304(6) Uani d . 1 . .
H H8 0.8987 -0.2797 0.0390 0.036 Uiso calc R 1 . .
C C9 0.7410(3) -0.1567(3) -0.00397(16) 0.0333(6) Uani d . 1 . .
H H9 0.6916 -0.2323 -0.0310 0.040 Uiso calc R 1 . .
C C10 0.6914(2) -0.0137(3) -0.00605(15) 0.0305(6) Uani d . 1 . .
H H10 0.6092 0.0044 -0.0359 0.037 Uiso calc R 1 . .
C C11 1.1259(2) 0.0376(3) 0.16564(15) 0.0265(5) Uani d . 1 . .
C C12 1.0637(2) -0.0818(3) 0.12648(15) 0.0260(5) Uani d . 1 . .
C C13 1.2505(3) -0.1568(3) 0.18502(17) 0.0378(7) Uani d . 1 . .
H H13 1.3222 -0.2167 0.2033 0.045 Uiso calc R 1 . .

loop_
_atom_site_aniso_label
_atom_site_aniso_U_11
_atom_site_aniso_U_22
_atom_site_aniso_U_33
_atom_site_aniso_U_12
_atom_site_aniso_U_13
_atom_site_aniso_U_23
Co1 0.02401(19) 0.02377(19) 0.0260(2) 0.00539(14) 0.00088(13) 0.00188(14)
N1 0.0291(11) 0.0243(11) 0.0257(11) 0.0054(9) 0.0026(9) 0.0006(9)
N2 0.0233(11) 0.0275(11) 0.0246(11) 0.0037(9) 0.0015(8) 0.0013(9)
N3 0.0276(11) 0.0378(12) 0.0288(12) 0.0042(10) -0.0068(9) -0.0011(10)
N4 0.0355(12) 0.0316(12) 0.0328(13) 0.0118(10) 0.0004(10) 0.0020(10)
O1 0.0297(9) 0.0255(9) 0.0323(10) 0.0025(7) -0.0046(8) 0.0043(8)
O2 0.0317(10) 0.0241(9) 0.0478(11) 0.0049(8) 0.0117(8) -0.0021(8)
O3 0.0310(9) 0.0289(9) 0.0325(10) 0.0035(8) 0.0061(8) 0.0049(8)
O4 0.0504(12) 0.0338(10) 0.0302(10) 0.0044(9) -0.0102(9) -0.0075(8)
O5 0.0311(10) 0.0350(10) 0.0307(10) 0.0052(8) 0.0044(8) 0.0005(8)
O6 0.0587(13) 0.0317(10) 0.0586(14) 0.0165(10) 0.0318(11) 0.0167(10)
O7 0.129(2) 0.0306(11) 0.0426(13) 0.0143(13) 0.0287(14) 0.0071(10)
S1 0.0258(3) 0.0217(3) 0.0239(3) 0.0051(2) -0.0016(2) -0.0010(2)
C1 0.0388(15) 0.0237(13) 0.0308(14) 0.0034(11) 0.0046(11) -0.0012(11)
C2 0.0372(15) 0.0291(14) 0.0335(15) -0.0045(12) 0.0029(12) -0.0052(11)
C3 0.0273(13) 0.0356(15) 0.0315(15) -0.0006(11) -0.0023(11) -0.0032(12)
C4 0.0254(13) 0.0284(13) 0.0224(13) 0.0026(11) 0.0025(10) 0.0003(10)
C5 0.0257(13) 0.0232(12) 0.0228(13) 0.0039(10) 0.0037(10) 0.0014(10)
C6 0.0246(12) 0.0233(12) 0.0211(12) 0.0029(10) 0.0029(10) 0.0020(10)
C7 0.0275(13) 0.0249(12) 0.0219(13) 0.0021(10) 0.0046(10) 0.0035(10)
C8 0.0370(14) 0.0219(13) 0.0320(14) 0.0029(11) 0.0051(11) 0.0001(11)
C9 0.0349(15) 0.0283(14) 0.0349(15) -0.0056(11) 0.0002(12) -0.0039(12)
C10 0.0245(13) 0.0341(14) 0.0309(14) 0.0003(11) -0.0015(10) -0.0023(12)
C11 0.0245(12) 0.0303(13) 0.0240(13) 0.0058(11) 0.0014(10) 0.0030(11)
C12 0.0284(13) 0.0267(13) 0.0230(13) 0.0071(10) 0.0047(10) 0.0029(10)
C13 0.0368(16) 0.0401(16) 0.0341(16) 0.0169(13) -0.0021(12) 0.0036(12)

loop_
_atom_type_symbol
_atom_type_description
_atom_type_scat_dispersion_real
_atom_type_scat_dispersion_imag
_atom_type_scat_source
C C 0.0033 0.0016 'International Tables Vol C Tables 4.2.6.8 and 6.1.1.4'
H H 0.0000 0.0000 'International Tables Vol C Tables 4.2.6.8 and 6.1.1.4'
O O 0.0106 0.0060 'International Tables Vol C Tables 4.2.6.8 and 6.1.1.4'
N N 0.0061 0.0033 'International Tables Vol C Tables 4.2.6.8 and 6.1.1.4'
S S 0.1246 0.1234 'International Tables Vol C Tables 4.2.6.8 and 6.1.1.4'
Co Co 0.3494 0.9721 'International Tables Vol C Tables 4.2.6.8 and 6.1.1.4'

loop_
_geom_angle_atom_site_label_1
_geom_angle_atom_site_label_2
_geom_angle_atom_site_label_3
_geom_angle_site_symmetry_1
_geom_angle_site_symmetry_3
_geom_angle
_geom_angle_publ_flag
O6 Co1 O1 . . 92.97(8) ?
O6 Co1 O2 . . 87.31(7) ?
O1 Co1 O2 . . 97.67(7) ?
O6 Co1 N1 . . 99.04(8) ?
O1 Co1 N1 . . 163.56(8) ?
O2 Co1 N1 . . 94.09(7) ?
O6 Co1 N2 . . 85.76(8) ?
O1 Co1 N2 . . 92.21(7) ?
O2 Co1 N2 . . 168.21(8) ?
N1 Co1 N2 . . 77.62(7) ?
O6 Co1 O5 . . 172.06(7) ?
O1 Co1 O5 . . 87.15(7) ?
O2 Co1 O5 . . 84.80(7) ?
N1 Co1 O5 . . 82.50(7) ?
N2 Co1 O5 . . 102.17(7) ?
C1 N1 C5 . . 118.7(2) ?
C1 N1 Co1 . . 126.32(17) ?
C5 N1 Co1 . . 114.74(16) ?
C10 N2 C6 . . 118.4(2) ?
C10 N2 Co1 . . 127.18(16) ?
C6 N2 Co1 . . 114.27(16) ?
C13 N3 C11 . . 106.2(2) ?
C13 N3 H3 . . 126.9 ?
C11 N3 H3 . . 126.9 ?
C13 N4 C12 . . 103.9(2) ?
S1 O1 Co1 . . 130.53(10) ?
S1 O2 Co1 3_665 . 138.89(11) ?
Co1 O5 H5A . . 99.1 ?
Co1 O5 H5B . . 106.7 ?
H5A O5 H5B . . 107.0 ?
Co1 O6 H6A . . 116.5 ?
Co1 O6 H6B . . 134.5 ?
H6A O6 H6B . . 108.9 ?
H7A O7 H7B . . 108.0 ?
O2 S1 O4 3_665 . 109.74(11) ?
O2 S1 O1 3_665 . 109.81(11) ?
O4 S1 O1 . . 108.62(10) ?
O2 S1 O3 3_665 . 109.99(10) ?
O4 S1 O3 . . 108.67(11) ?
O1 S1 O3 . . 109.98(10) ?
N1 C1 C2 . . 122.7(2) ?
N1 C1 H1 . . 118.6 ?
C2 C1 H1 . . 118.6 ?
C3 C2 C1 . . 119.3(2) ?
C3 C2 H2 . . 120.4 ?
C1 C2 H2 . . 120.4 ?
C2 C3 C4 . . 119.2(2) ?
C2 C3 H3A . . 120.4 ?
C4 C3 H3A . . 120.4 ?
C3 C4 C5 . . 118.2(2) ?
C3 C4 C11 . . 126.3(2) ?
C5 C4 C11 . . 115.5(2) ?
N1 C5 C4 . . 121.8(2) ?
N1 C5 C6 . . 116.8(2) ?
C4 C5 C6 . . 121.4(2) ?
N2 C6 C7 . . 122.1(2) ?
N2 C6 C5 . . 116.6(2) ?
C7 C6 C5 . . 121.3(2) ?
C8 C7 C6 . . 117.8(2) ?
C8 C7 C12 . . 125.9(2) ?
C6 C7 C12 . . 116.3(2) ?
C9 C8 C7 . . 119.2(2) ?
C9 C8 H8 . . 120.4 ?
C7 C8 H8 . . 120.4 ?
C8 C9 C10 . . 119.6(2) ?
C8 C9 H9 . . 120.2 ?
C10 C9 H9 . . 120.2 ?
N2 C10 C9 . . 122.8(2) ?
N2 C10 H10 . . 118.6 ?
C9 C10 H10 . . 118.6 ?
C12 C11 N3 . . 106.0(2) ?
C12 C11 C4 . . 123.7(2) ?
N3 C11 C4 . . 130.2(2) ?
C11 C12 N4 . . 110.0(2) ?
C11 C12 C7 . . 121.7(2) ?
N4 C12 C7 . . 128.4(2) ?
N4 C13 N3 . . 113.8(2) ?
N4 C13 H13 . . 123.1 ?
N3 C13 H13 . . 123.1 ?

loop_
_geom_bond_atom_site_label_1
_geom_bond_atom_site_label_2
_geom_bond_site_symmetry_2
_geom_bond_distance
_geom_bond_publ_flag
Co1 N1 . 2.124(2) yes
Co1 N2 . 2.137(2) yes
Co1 O6 . 2.0654(19) y
Co1 O1 . 2.0889(17) y
Co1 O2 . 2.0978(17) y
Co1 O5 . 2.1468(18) y
N1 C1 . 1.326(3) ?
N1 C5 . 1.356(3) ?
N2 C10 . 1.330(3) ?
N2 C6 . 1.360(3) ?
N3 C13 . 1.343(3) ?
N3 C11 . 1.378(3) ?
N3 H3 . 0.8600 ?
N4 C13 . 1.318(4) ?
N4 C12 . 1.390(3) ?
O1 S1 . 1.4758(17) ?
O2 S1 3_665 1.4671(18) ?
O3 S1 . 1.4873(18) ?
O4 S1 . 1.4689(18) ?
O5 H5A . 0.8500 ?
O5 H5B . 0.8501 ?
O6 H6A . 0.8499 ?
O6 H6B . 0.8499 ?
O7 H7A . 0.8500 ?
O7 H7B . 0.8500 ?
S1 O2 3_665 1.4671(18) ?
C1 C2 . 1.398(4) ?
C1 H1 . 0.9300 ?
C2 C3 . 1.369(4) ?
C2 H2 . 0.9300 ?
C3 C4 . 1.400(3) ?
C3 H3A . 0.9300 ?
C4 C5 . 1.408(3) ?
C4 C11 . 1.430(3) ?
C5 C6 . 1.451(3) ?
C6 C7 . 1.411(3) ?
C7 C8 . 1.404(3) ?
C7 C12 . 1.433(3) ?
C8 C9 . 1.373(4) ?
C8 H8 . 0.9300 ?
C9 C10 . 1.393(4) ?
C9 H9 . 0.9300 ?
C10 H10 . 0.9300 ?
C11 C12 . 1.374(3) ?
C13 H13 . 0.9300 ?

loop_
_geom_hbond_atom_site_label_D
_geom_hbond_atom_site_label_H
_geom_hbond_atom_site_label_A
_geom_hbond_site_symmetry_A
_geom_hbond_distance_DH
_geom_hbond_distance_HA
_geom_hbond_distance_DA
_geom_hbond_angle_DHA
_geom_hbond_publ_flag
N3 H3 O4 4_666 0.86 2.048 2.886(3) 165 yes
N3 H3 S1 4_666 0.86 2.940 3.709(2) 150 yes
O5 H5A O3 1_555 0.85 1.935 2.764(2) 165 yes
O5 H5A S1 1_555 0.85 2.772 3.4184(19) 134 yes
O6 H6B O7 1_545 0.85 1.786 2.634(3) 174 yes
O7 H7B O3 4_576 0.85 1.995 2.843(3) 176 yes
O7 H7B S1 4_576 0.85 2.929 3.703(3) 152 yes

loop_
_geom_torsion_atom_site_label_1
_geom_torsion_atom_site_label_2
_geom_torsion_atom_site_label_3
_geom_torsion_atom_site_label_4
_geom_torsion_site_symmetry_1
_geom_torsion_site_symmetry_2
_geom_torsion_site_symmetry_3
_geom_torsion_site_symmetry_4
_geom_torsion
_geom_torsion_publ_flag
O6 Co1 N1 C1 . . . . -100.4(2) ?
O1 Co1 N1 C1 . . . . 123.2(3) ?
O2 Co1 N1 C1 . . . . -12.5(2) ?
N2 Co1 N1 C1 . . . . 176.0(2) ?
O5 Co1 N1 C1 . . . . 71.7(2) ?
O6 Co1 N1 C5 . . . . 84.93(18) ?
O1 Co1 N1 C5 . . . . -51.5(3) ?
O2 Co1 N1 C5 . . . . 172.86(17) ?
N2 Co1 N1 C5 . . . . 1.34(17) ?
O5 Co1 N1 C5 . . . . -102.94(18) ?
O6 Co1 N2 C10 . . . . 75.6(2) ?
O1 Co1 N2 C10 . . . . -17.2(2) ?
O2 Co1 N2 C10 . . . . 129.8(3) ?
N1 Co1 N2 C10 . . . . 175.8(2) ?
O5 Co1 N2 C10 . . . . -104.8(2) ?
O6 Co1 N2 C6 . . . . -99.96(17) ?
O1 Co1 N2 C6 . . . . 167.22(17) ?
O2 Co1 N2 C6 . . . . -45.8(4) ?
N1 Co1 N2 C6 . . . . 0.26(16) ?
O5 Co1 N2 C6 . . . . 79.66(17) ?
O6 Co1 O1 S1 . . . . 117.94(15) ?
O2 Co1 O1 S1 . . . . 30.25(15) ?
N1 Co1 O1 S1 . . . . -105.0(3) ?
N2 Co1 O1 S1 . . . . -156.20(15) ?
O5 Co1 O1 S1 . . . . -54.11(15) ?
O6 Co1 O2 S1 . . . 3_665 -21.15(18) ?
O1 Co1 O2 S1 . . . 3_665 71.49(18) ?
N1 Co1 O2 S1 . . . 3_665 -120.03(18) ?
N2 Co1 O2 S1 . . . 3_665 -75.2(4) ?
O5 Co1 O2 S1 . . . 3_665 157.89(18) ?
Co1 O1 S1 O2 . . . 3_665 -80.84(16) ?
Co1 O1 S1 O4 . . . . 159.15(14) ?
Co1 O1 S1 O3 . . . . 40.34(17) ?
C5 N1 C1 C2 . . . . -1.1(4) ?
Co1 N1 C1 C2 . . . . -175.59(19) ?
N1 C1 C2 C3 . . . . -0.5(4) ?
C1 C2 C3 C4 . . . . 1.4(4) ?
C2 C3 C4 C5 . . . . -0.7(4) ?
C2 C3 C4 C11 . . . . 179.5(3) ?
C1 N1 C5 C4 . . . . 1.8(4) ?
Co1 N1 C5 C4 . . . . 176.97(18) ?
C1 N1 C5 C6 . . . . -177.8(2) ?
Co1 N1 C5 C6 . . . . -2.7(3) ?
C3 C4 C5 N1 . . . . -1.0(4) ?
C11 C4 C5 N1 . . . . 178.9(2) ?
C3 C4 C5 C6 . . . . 178.7(2) ?
C11 C4 C5 C6 . . . . -1.5(4) ?
C10 N2 C6 C7 . . . . 2.5(4) ?
Co1 N2 C6 C7 . . . . 178.45(18) ?
C10 N2 C6 C5 . . . . -177.7(2) ?
Co1 N2 C6 C5 . . . . -1.7(3) ?
N1 C5 C6 N2 . . . . 3.0(3) ?
C4 C5 C6 N2 . . . . -176.7(2) ?
N1 C5 C6 C7 . . . . -177.2(2) ?
C4 C5 C6 C7 . . . . 3.1(4) ?
N2 C6 C7 C8 . . . . -2.2(4) ?
C5 C6 C7 C8 . . . . 178.0(2) ?
N2 C6 C7 C12 . . . . 177.3(2) ?
C5 C6 C7 C12 . . . . -2.5(3) ?
C6 C7 C8 C9 . . . . 0.0(4) ?
C12 C7 C8 C9 . . . . -179.4(3) ?
C7 C8 C9 C10 . . . . 1.7(4) ?
C6 N2 C10 C9 . . . . -0.6(4) ?
Co1 N2 C10 C9 . . . . -176.0(2) ?
C8 C9 C10 N2 . . . . -1.5(4) ?
C13 N3 C11 C12 . . . . -0.4(3) ?
C13 N3 C11 C4 . . . . 178.7(3) ?
C3 C4 C11 C12 . . . . 179.2(3) ?
C5 C4 C11 C12 . . . . -0.7(4) ?
C3 C4 C11 N3 . . . . 0.2(5) ?
C5 C4 C11 N3 . . . . -179.7(2) ?
N3 C11 C12 N4 . . . . 0.4(3) ?
C4 C11 C12 N4 . . . . -178.8(2) ?
N3 C11 C12 C7 . . . . -179.6(2) ?
C4 C11 C12 C7 . . . . 1.2(4) ?
C13 N4 C12 C11 . . . . -0.2(3) ?
C13 N4 C12 C7 . . . . 179.7(3) ?
C8 C7 C12 C11 . . . . 179.9(2) ?
C6 C7 C12 C11 . . . . 0.4(4) ?
C8 C7 C12 N4 . . . . -0.1(4) ?
C6 C7 C12 N4 . . . . -179.5(2) ?
C12 N4 C13 N3 . . . . 0.0(3) ?
C11 N3 C13 N4 . . . . 0.3(3) ?
